data_2201943
loop_
_publ_author_name
'Lei Wang'
'Anwar Usman'
'Hoong-Kun Fun'
'Yan Zhang'
'Jian-Hua Xu'

_publ_section_title
;
 4',5a'-Diphenyl-10-oxospiro[phenanthrene[9,2']oxeto[5,4-<i>b</i>]oxazole]
;
_journal_issue 5
_journal_name_full 'Acta Crystallographica Section E'
_journal_page_first o721
_journal_page_last o722
_journal_paper_doi 10.1107/S1600536803008857
_journal_volume 59
_journal_year 2003
_chemical_formula_iupac 'C29 H19 N O3'
_chemical_formula_moiety 'C29 H19 N O3'
_chemical_formula_sum 'C29 H19 N O3'
_chemical_formula_weight 429.45
_chemical_melting_point 466.0(10)
_chemical_name_systematic
;
4',5a'-Diphenyl-10-oxospiro[phenanthrene[9,2']oxeto[5,4-b]oxazole]
;
_space_group_IT_number 2
_symmetry_cell_setting triclinic
_symmetry_space_group_name_Hall '-P 1'
_symmetry_space_group_name_H-M 'P -1'
_atom_sites_solution_hydrogens geom
_atom_sites_solution_primary direct
_atom_sites_solution_secondary difmap
_audit_creation_method SHELXL-97
_cell_angle_alpha 74.1480(10)
_cell_angle_beta 89.7360(10)
_cell_angle_gamma 72.3440(10)
_cell_formula_units_Z 2
_cell_length_a 8.3475(4)
_cell_length_b 11.8671(6)
_cell_length_c 11.9106(6)
_cell_measurement_reflns_used 4070
_cell_measurement_temperature 293(2)
_cell_measurement_theta_max 28.31
_cell_measurement_theta_min 2.57
_cell_volume 1077.59(9)
_computing_cell_refinement 'SAINT (Siemens, 1996)'
_computing_data_collection 'SMART (Siemens, 1996)'
_computing_data_reduction 'SAINT and SADABS (Sheldrick, 1996)'
_computing_molecular_graphics SHELXTL
_computing_publication_material 'SHELXTL, PARST (Nardelli, 1995) and PLATON (Spek, 2003)'
_computing_structure_refinement SHELXTL
_computing_structure_solution 'SHELXTL (Sheldrick, 1997)'
_diffrn_ambient_temperature 293(2)
_diffrn_detector_area_resol_mean 8.33
_diffrn_measured_fraction_theta_full 0.969
_diffrn_measured_fraction_theta_max 0.969
_diffrn_measurement_device_type 'Siemens SMART CCD area-detector'
_diffrn_measurement_method \w
_diffrn_radiation_monochromator graphite
_diffrn_radiation_source 'fine-focus sealed tube'
_diffrn_radiation_type MoK\a
_diffrn_radiation_wavelength 0.71073
_diffrn_reflns_av_R_equivalents 0.0163
_diffrn_reflns_av_sigmaI/netI 0.0227
_diffrn_reflns_limit_h_max 7
_diffrn_reflns_limit_h_min -10
_diffrn_reflns_limit_k_max 14
_diffrn_reflns_limit_k_min -14
_diffrn_reflns_limit_l_max 14
_diffrn_reflns_limit_l_min -13
_diffrn_reflns_number 5771
_diffrn_reflns_theta_full 26.00
_diffrn_reflns_theta_max 26.00
_diffrn_reflns_theta_min 2.57
_diffrn_standards_decay_% negligible
_diffrn_standards_interval_count none
_diffrn_standards_number 0
_exptl_absorpt_coefficient_mu 0.086
_exptl_absorpt_correction_type none
_exptl_crystal_colour yellow
_exptl_crystal_density_diffrn 1.324
_exptl_crystal_density_method 'not measured'
_exptl_crystal_description block
_exptl_crystal_F_000 448
_exptl_crystal_size_max 0.50
_exptl_crystal_size_mid 0.40
_exptl_crystal_size_min 0.30
_refine_diff_density_max 0.204
_refine_diff_density_min -0.191
_refine_ls_extinction_method none
_refine_ls_goodness_of_fit_ref 1.077
_refine_ls_hydrogen_treatment refall
_refine_ls_matrix_type full
_refine_ls_number_parameters 374
_refine_ls_number_reflns 4110
_refine_ls_number_restraints 0
_refine_ls_restrained_S_all 1.077
_refine_ls_R_factor_all 0.0498
_refine_ls_R_factor_gt 0.0420
_refine_ls_shift/su_max <0.001
_refine_ls_shift/su_mean 0.000
_refine_ls_structure_factor_coef Fsqd
_refine_ls_weighting_details 'calc w = 1/[\s^2^(Fo^2^)+(0.0554P)^2^+0.1949P] where P = (Fo^2^+2Fc^2^)/3'
_refine_ls_weighting_scheme calc
_refine_ls_wR_factor_gt 0.1075
_refine_ls_wR_factor_ref 0.1168
_reflns_number_gt 3482
_reflns_number_total 4110
_reflns_threshold_expression I>2\s(I)
_cod_data_source_file cv6186.cif
_cod_data_source_block I
_cod_depositor_comments
;
The following automatic conversions were performed:
'_symmetry_cell_setting' value 'Triclinic' changed to 'triclinic'
according to '/home/saulius/struct/CIF-dictionaries/cif_core.dic'
dictionary named 'cif_core.dic' version 2.4.1 from 2010-06-29.

Automatic conversion script
Id: cif_fix_enum 1527 2010-12-29 10:47:43Z saulius 

The following automatic conversions were performed:

'_symmetry_cell_setting' value 'Triclinic' changed to 'triclinic'
according to /home/saulius/struct/CIF-dictionaries/cif_core.dic
dictionary named 'cif_core.dic' version 2.4.1 from 2010-06-29.

Automatic conversion script
Id: cif_fix_values 1715 2011-07-08 13:25:40Z adriana 
;
_cod_database_code 2201943
_cod_database_fobs_code 2201943

loop_
_symmetry_equiv_pos_as_xyz
'x, y, z'
'-x, -y, -z'

loop_
_atom_site_label
_atom_site_fract_x
_atom_site_fract_y
_atom_site_fract_z
_atom_site_U_iso_or_equiv
_atom_site_adp_type
_atom_site_calc_flag
_atom_site_refinement_flags
_atom_site_occupancy
_atom_site_disorder_assembly
_atom_site_disorder_group
_atom_site_type_symbol
O1 1.08581(13) 0.64435(8) 0.98562(8) 0.0474(3) Uani d . 1 . . O
O2 0.90521(13) 0.66549(9) 0.82385(9) 0.0516(3) Uani d . 1 . . O
O3 0.85720(19) 0.78044(15) 0.58936(11) 0.0969(5) Uani d . 1 . . O
N1 0.97931(14) 0.85379(10) 0.93414(10) 0.0432(3) Uani d . 1 . . N
C1 0.98666(17) 0.81986(13) 0.82579(12) 0.0426(3) Uani d . 1 . . C
C2 1.03276(16) 0.75302(12) 1.01582(11) 0.0405(3) Uani d . 1 . . C
C3 1.06025(17) 0.67794(12) 0.85985(11) 0.0430(3) Uani d . 1 . . C
C4 1.21255(18) 0.60787(12) 0.81193(12) 0.0454(3) Uani d . 1 . . C
C5 1.3727(2) 0.59056(17) 0.85888(15) 0.0631(4) Uani d . 1 . . C
C6 1.5136(2) 0.5288(2) 0.81309(18) 0.0765(6) Uani d . 1 . . C
C7 1.4954(3) 0.48210(18) 0.72151(17) 0.0731(5) Uani d . 1 . . C
C8 1.3372(2) 0.50072(17) 0.67356(16) 0.0666(5) Uani d . 1 . . C
C9 1.1951(2) 0.56434(14) 0.71752(14) 0.0535(4) Uani d . 1 . . C
C10 1.04697(16) 0.73900(13) 1.14238(12) 0.0425(3) Uani d . 1 . . C
C11 1.0550(2) 0.83739(15) 1.18159(14) 0.0529(4) Uani d . 1 . . C
C12 1.0688(2) 0.82331(18) 1.30035(15) 0.0644(4) Uani d . 1 . . C
C13 1.0712(2) 0.71390(19) 1.37997(15) 0.0665(5) Uani d . 1 . . C
C14 1.0635(3) 0.61655(19) 1.34128(15) 0.0690(5) Uani d . 1 . . C
C15 1.0529(2) 0.62783(16) 1.22244(14) 0.0570(4) Uani d . 1 . . C
C16 0.82167(18) 0.79788(14) 0.78354(12) 0.0469(3) Uani d . 1 . . C
C17 0.79287(19) 0.84497(17) 0.65087(14) 0.0587(4) Uani d . 1 . . C
C18 0.69292(19) 0.97626(16) 0.60449(13) 0.0563(4) Uani d . 1 . . C
C19 0.7150(3) 1.0433(2) 0.49258(16) 0.0713(5) Uani d . 1 . . C
C20 0.6258(3) 1.1661(2) 0.4495(2) 0.0845(6) Uani d . 1 . . C
C21 0.5138(3) 1.2228(2) 0.5172(2) 0.0870(6) Uani d . 1 . . C
C22 0.4880(3) 1.15793(19) 0.62716(19) 0.0745(5) Uani d . 1 . . C
C23 0.57677(19) 1.03246(15) 0.67361(14) 0.0551(4) Uani d . 1 . . C
C24 0.54650(18) 0.95677(15) 0.78832(14) 0.0532(4) Uani d . 1 . . C
C25 0.4010(2) 0.9967(2) 0.84388(18) 0.0679(5) Uani d . 1 . . C
C26 0.3734(3) 0.9247(2) 0.9491(2) 0.0780(6) Uani d . 1 . . C
C27 0.4883(3) 0.8113(2) 1.00138(18) 0.0732(5) Uani d . 1 . . C
C28 0.6343(2) 0.76805(18) 0.94782(15) 0.0604(4) Uani d . 1 . . C
C29 0.66309(18) 0.84068(15) 0.84179(13) 0.0494(3) Uani d . 1 . . C
H1 1.0359(18) 0.8693(13) 0.7644(13) 0.041(4) Uiso d . 1 . . H
H5 1.386(2) 0.6223(17) 0.9221(17) 0.075(5) Uiso d . 1 . . H
H6 1.625(3) 0.520(2) 0.8462(19) 0.092(7) Uiso d . 1 . . H
H7 1.589(3) 0.4390(19) 0.6928(18) 0.082(6) Uiso d . 1 . . H
H8 1.324(3) 0.4689(18) 0.6075(19) 0.082(6) Uiso d . 1 . . H
H9 1.081(2) 0.5797(16) 0.6823(16) 0.069(5) Uiso d . 1 . . H
H11 1.050(2) 0.9136(17) 1.1238(16) 0.065(5) Uiso d . 1 . . H
H12 1.073(2) 0.8896(18) 1.3272(17) 0.076(6) Uiso d . 1 . . H
H13 1.079(2) 0.7062(17) 1.4609(18) 0.077(6) Uiso d . 1 . . H
H14 1.071(3) 0.534(2) 1.4001(19) 0.088(6) Uiso d . 1 . . H
H15 1.049(2) 0.5582(18) 1.1932(17) 0.073(5) Uiso d . 1 . . H
H19 0.790(2) 0.9980(18) 0.4487(17) 0.073(6) Uiso d . 1 . . H
H20 0.642(3) 1.211(2) 0.372(2) 0.108(8) Uiso d . 1 . . H
H21 0.452(3) 1.312(2) 0.485(2) 0.110(8) Uiso d . 1 . . H
H22 0.403(3) 1.199(2) 0.672(2) 0.094(7) Uiso d . 1 . . H
H25 0.316(3) 1.078(2) 0.8064(19) 0.089(6) Uiso d . 1 . . H
H26 0.275(3) 0.953(2) 0.9878(19) 0.090(6) Uiso d . 1 . . H
H27 0.472(3) 0.759(2) 1.075(2) 0.090(7) Uiso d . 1 . . H
H28 0.715(2) 0.6907(17) 0.9787(15) 0.059(5) Uiso d . 1 . . H

loop_
_atom_site_aniso_label
_atom_site_aniso_U_11
_atom_site_aniso_U_22
_atom_site_aniso_U_33
_atom_site_aniso_U_12
_atom_site_aniso_U_13
_atom_site_aniso_U_23
O1 0.0659(6) 0.0389(5) 0.0360(5) -0.0129(4) 0.0062(4) -0.0122(4)
O2 0.0535(6) 0.0510(6) 0.0561(6) -0.0175(5) 0.0062(5) -0.0235(5)
O3 0.0951(10) 0.1126(11) 0.0513(7) 0.0254(8) -0.0011(7) -0.0376(7)
N1 0.0474(6) 0.0415(6) 0.0423(6) -0.0140(5) 0.0048(5) -0.0145(5)
C1 0.0445(7) 0.0424(7) 0.0387(7) -0.0115(6) 0.0056(5) -0.0101(6)
C2 0.0422(7) 0.0414(7) 0.0423(7) -0.0156(6) 0.0082(5) -0.0162(6)
C3 0.0499(7) 0.0434(7) 0.0357(7) -0.0136(6) 0.0037(5) -0.0125(5)
C4 0.0536(8) 0.0383(7) 0.0389(7) -0.0079(6) 0.0041(6) -0.0098(5)
C5 0.0570(9) 0.0701(11) 0.0548(9) -0.0014(8) -0.0040(7) -0.0266(8)
C6 0.0527(10) 0.0897(14) 0.0727(12) 0.0038(9) -0.0028(9) -0.0292(10)
C7 0.0657(11) 0.0695(11) 0.0676(11) 0.0067(9) 0.0143(9) -0.0248(9)
C8 0.0775(12) 0.0648(11) 0.0578(10) -0.0115(9) 0.0136(9) -0.0302(8)
C9 0.0613(9) 0.0534(9) 0.0485(8) -0.0156(7) 0.0091(7) -0.0218(7)
C10 0.0408(7) 0.0498(8) 0.0404(7) -0.0153(6) 0.0081(5) -0.0174(6)
C11 0.0586(9) 0.0521(9) 0.0510(8) -0.0151(7) 0.0053(7) -0.0222(7)
C12 0.0736(11) 0.0702(11) 0.0571(10) -0.0171(9) 0.0050(8) -0.0365(9)
C13 0.0696(11) 0.0920(14) 0.0418(8) -0.0213(9) 0.0116(7) -0.0298(9)
C14 0.0891(13) 0.0810(13) 0.0429(9) -0.0386(10) 0.0156(8) -0.0140(8)
C15 0.0745(11) 0.0620(10) 0.0442(8) -0.0333(8) 0.0120(7) -0.0177(7)
C16 0.0457(7) 0.0525(8) 0.0440(7) -0.0127(6) 0.0043(6) -0.0191(6)
C17 0.0457(8) 0.0797(11) 0.0469(8) -0.0067(8) 0.0024(6) -0.0264(8)
C18 0.0481(8) 0.0724(10) 0.0476(8) -0.0153(7) -0.0027(6) -0.0196(7)
C19 0.0682(11) 0.0910(14) 0.0502(9) -0.0203(10) 0.0012(8) -0.0183(9)
C20 0.0982(16) 0.0856(15) 0.0619(12) -0.0316(13) -0.0036(11) -0.0053(11)
C21 0.0973(16) 0.0685(13) 0.0815(15) -0.0177(12) -0.0035(12) -0.0084(11)
C22 0.0709(12) 0.0674(12) 0.0811(13) -0.0126(9) 0.0052(10) -0.0247(10)
C23 0.0461(8) 0.0636(10) 0.0573(9) -0.0150(7) -0.0014(7) -0.0222(7)
C24 0.0425(7) 0.0656(10) 0.0590(9) -0.0173(7) 0.0061(6) -0.0295(8)
C25 0.0480(9) 0.0800(13) 0.0818(12) -0.0176(9) 0.0163(8) -0.0357(10)
C26 0.0579(11) 0.0999(16) 0.0936(15) -0.0319(11) 0.0328(10) -0.0480(13)
C27 0.0767(12) 0.0946(15) 0.0687(12) -0.0479(12) 0.0312(10) -0.0330(11)
C28 0.0625(10) 0.0700(11) 0.0579(10) -0.0283(9) 0.0129(8) -0.0246(8)
C29 0.0456(7) 0.0637(9) 0.0492(8) -0.0224(7) 0.0088(6) -0.0271(7)

loop_
_atom_type_symbol
_atom_type_description
_atom_type_scat_dispersion_real
_atom_type_scat_dispersion_imag
_atom_type_scat_source
C C 0.0033 0.0016 'International Tables Vol C Tables 4.2.6.8 and 6.1.1.4'
H H 0.0000 0.0000 'International Tables Vol C Tables 4.2.6.8 and 6.1.1.4'
N N 0.0061 0.0033 'International Tables Vol C Tables 4.2.6.8 and 6.1.1.4'
O O 0.0106 0.0060 'International Tables Vol C Tables 4.2.6.8 and 6.1.1.4'

loop_
_geom_angle_atom_site_label_1
_geom_angle_atom_site_label_2
_geom_angle_atom_site_label_3
_geom_angle
C2 O1 C3 106.21(10)
C3 O2 C16 93.61(10)
C2 N1 C1 106.09(11)
N1 C1 C3 106.41(11)
N1 C1 C16 115.48(11)
C3 C1 C16 84.30(10)
N1 C1 H1 113.5(8)
C3 C1 H1 119.1(8)
C16 C1 H1 114.9(8)
N1 C2 O1 118.30(12)
N1 C2 C10 126.70(12)
O1 C2 C10 114.99(11)
O2 C3 O1 110.99(10)
O2 C3 C4 114.51(11)
O1 C3 C4 109.77(11)
O2 C3 C1 92.36(10)
O1 C3 C1 102.96(10)
C4 C3 C1 124.72(11)
C9 C4 C5 119.37(14)
C9 C4 C3 120.52(13)
C5 C4 C3 120.05(13)
C6 C5 C4 120.31(17)
C6 C5 H5 119.7(12)
C4 C5 H5 120.0(12)
C7 C6 C5 120.05(19)
C7 C6 H6 121.1(13)
C5 C6 H6 118.8(13)
C8 C7 C6 119.83(17)
C8 C7 H7 120.4(13)
C6 C7 H7 119.8(13)
C7 C8 C9 120.58(17)
C7 C8 H8 119.8(12)
C9 C8 H8 119.6(12)
C4 C9 C8 119.82(16)
C4 C9 H9 119.2(11)
C8 C9 H9 120.9(11)
C15 C10 C11 120.01(14)
C15 C10 C2 120.19(13)
C11 C10 C2 119.80(13)
C12 C11 C10 119.41(16)
C12 C11 H11 122.5(11)
C10 C11 H11 118.1(11)
C13 C12 C11 120.70(17)
C13 C12 H12 119.5(12)
C11 C12 H12 119.7(12)
C14 C13 C12 119.92(16)
C14 C13 H13 120.4(12)
C12 C13 H13 119.6(12)
C13 C14 C15 120.35(17)
C13 C14 H14 120.1(12)
C15 C14 H14 119.5(12)
C14 C15 C10 119.59(16)
C14 C15 H15 121.4(11)
C10 C15 H15 119.0(11)
O2 C16 C29 113.76(12)
O2 C16 C17 111.97(12)
C29 C16 C17 112.09(12)
O2 C16 C1 89.65(10)
C29 C16 C1 117.80(11)
C17 C16 C1 109.71(12)
O3 C17 C18 123.45(15)
O3 C17 C16 121.60(15)
C18 C17 C16 114.79(13)
C19 C18 C23 120.70(17)
C19 C18 C17 119.86(16)
C23 C18 C17 119.44(14)
C20 C19 C18 120.5(2)
C20 C19 H19 123.4(12)
C18 C19 H19 116.1(12)
C19 C20 C21 119.4(2)
C19 C20 H20 119.6(15)
C21 C20 H20 121.0(15)
C20 C21 C22 121.1(2)
C20 C21 H21 118.0(15)
C22 C21 H21 120.8(15)
C21 C22 C23 120.9(2)
C21 C22 H22 119.8(13)
C23 C22 H22 119.3(13)
C22 C23 C18 117.40(17)
C22 C23 C24 123.02(16)
C18 C23 C24 119.50(15)
C25 C24 C29 118.46(16)
C25 C24 C23 121.60(16)
C29 C24 C23 119.92(13)
C26 C25 C24 120.96(19)
C26 C25 H25 119.7(13)
C24 C25 H25 119.3(13)
C27 C26 C25 120.36(18)
C27 C26 H26 118.7(13)
C25 C26 H26 120.9(13)
C26 C27 C28 120.21(19)
C26 C27 H27 122.2(13)
C28 C27 H27 117.6(13)
C29 C28 C27 119.61(19)
C29 C28 H28 116.8(11)
C27 C28 H28 123.6(11)
C28 C29 C24 120.39(15)
C28 C29 C16 120.79(15)
C24 C29 C16 118.80(13)

loop_
_geom_bond_atom_site_label_1
_geom_bond_atom_site_label_2
_geom_bond_site_symmetry_2
_geom_bond_distance
_geom_bond_publ_flag
O1 C2 . 1.376(2) yes
O1 C3 . 1.440(2) yes
O2 C3 . 1.427(2) yes
O2 C16 . 1.453(2) yes
O3 C17 . 1.210(2) ?
N1 C2 . 1.273(2) yes
N1 C1 . 1.449(2) yes
C1 C3 . 1.543(2) yes
C1 C16 . 1.586(2) yes
C1 H1 . 0.980(10) ?
C2 C10 . 1.472(2) ?
C3 C4 . 1.498(2) ?
C4 C9 . 1.384(2) ?
C4 C5 . 1.386(2) ?
C5 C6 . 1.381(2) ?
C5 H5 . 0.95(2) ?
C6 C7 . 1.380(3) ?
C6 H6 . 0.98(2) ?
C7 C8 . 1.371(3) ?
C7 H7 . 0.92(2) ?
C8 C9 . 1.385(2) ?
C8 H8 . 0.98(2) ?
C9 H9 . 0.98(2) ?
C10 C15 . 1.388(2) ?
C10 C11 . 1.390(2) ?
C11 C12 . 1.379(2) ?
C11 H11 . 0.97(2) ?
C12 C13 . 1.377(3) ?
C12 H12 . 0.93(2) ?
C13 C14 . 1.374(3) ?
C13 H13 . 0.94(2) ?
C14 C15 . 1.386(2) ?
C14 H14 . 1.02(2) ?
C15 H15 . 0.99(2) ?
C16 C29 . 1.506(2) yes
C16 C17 . 1.519(2) yes
C17 C18 . 1.475(2) ?
C18 C19 . 1.397(2) ?
C18 C23 . 1.401(2) ?
C19 C20 . 1.370(3) ?
C19 H19 . 0.95(2) ?
C20 C21 . 1.373(3) ?
C20 H20 . 0.97(3) ?
C21 C22 . 1.379(3) ?
C21 H21 . 0.99(3) ?
C22 C23 . 1.399(3) ?
C22 H22 . 0.97(2) ?
C23 C24 . 1.484(2) ?
C24 C25 . 1.397(2) ?
C24 C29 . 1.401(2) ?
C25 C26 . 1.373(3) ?
C25 H25 . 1.00(2) ?
C26 C27 . 1.373(3) ?
C26 H26 . 0.95(2) ?
C27 C28 . 1.395(3) ?
C27 H27 . 0.96(2) ?
C28 C29 . 1.387(2) ?
C28 H28 . 0.94(2) ?

loop_
_geom_torsion_atom_site_label_1
_geom_torsion_atom_site_label_2
_geom_torsion_atom_site_label_3
_geom_torsion_atom_site_label_4
_geom_torsion
_geom_torsion_publ_flag
C2 N1 C1 C3 -1.50(14) ?
C2 N1 C1 C16 89.97(14) ?
C1 N1 C2 O1 1.84(16) ?
C1 N1 C2 C10 -179.09(12) ?
C3 O1 C2 N1 -1.36(16) ?
C3 O1 C2 C10 179.47(11) ?
C16 O2 C3 O1 107.03(11) ?
C16 O2 C3 C4 -128.00(12) ?
C16 O2 C3 C1 2.19(10) ?
C2 O1 C3 O2 -97.46(12) ?
C2 O1 C3 C4 134.95(11) ?
C2 O1 C3 C1 0.22(13) ?
N1 C1 C3 O2 112.91(11) ?
C16 C1 C3 O2 -2.00(10) yes
N1 C1 C3 O1 0.80(10) yes
C16 C1 C3 O1 -114.18(11) ?
N1 C1 C3 C4 -124.83(13) ?
C16 C1 C3 C4 120.25(14) ?
O2 C3 C4 C9 16.42(19) ?
O1 C3 C4 C9 142.02(13) ?
C1 C3 C4 C9 -95.36(17) ?
O2 C3 C4 C5 -166.27(14) ?
O1 C3 C4 C5 -40.67(18) ?
C1 C3 C4 C5 81.95(18) ?
C9 C4 C5 C6 -1.0(3) ?
C3 C4 C5 C6 -178.33(17) ?
C4 C5 C6 C7 -1.1(3) ?
C5 C6 C7 C8 2.2(3) ?
C6 C7 C8 C9 -1.1(3) ?
C5 C4 C9 C8 2.1(2) ?
C3 C4 C9 C8 179.40(14) ?
C7 C8 C9 C4 -1.0(3) ?
N1 C2 C10 C15 158.65(15) ?
O1 C2 C10 C15 -22.26(19) ?
N1 C2 C10 C11 -21.5(2) ?
O1 C2 C10 C11 157.56(13) ?
C15 C10 C11 C12 0.0(2) ?
C2 C10 C11 C12 -179.80(14) ?
C10 C11 C12 C13 -1.4(3) ?
C11 C12 C13 C14 1.4(3) ?
C12 C13 C14 C15 -0.1(3) ?
C13 C14 C15 C10 -1.2(3) ?
C11 C10 C15 C14 1.3(2) ?
C2 C10 C15 C14 -178.93(15) ?
C3 O2 C16 C29 -122.58(12) ?
C3 O2 C16 C17 109.05(12) ?
C3 O2 C16 C1 -2.13(10) ?
N1 C1 C16 O2 -103.51(12) ?
C3 C1 C16 O2 1.97(9) ?
N1 C1 C16 C29 13.38(18) yes
C3 C1 C16 C29 118.86(13) ?
N1 C1 C16 C17 143.21(12) ?
C3 C1 C16 C17 -111.31(12) ?
O2 C16 C17 O3 -10.6(2) ?
C29 C16 C17 O3 -139.84(18) ?
C1 C16 C17 O3 87.3(2) ?
O2 C16 C17 C18 173.94(12) ?
C29 C16 C17 C18 44.69(18) ?
C1 C16 C17 C18 -88.16(15) ?
O3 C17 C18 C19 -22.2(3) ?
C16 C17 C18 C19 153.13(15) ?
O3 C17 C18 C23 157.90(18) ?
C16 C17 C18 C23 -26.7(2) ?
C23 C18 C19 C20 1.4(3) ?
C17 C18 C19 C20 -178.45(17) ?
C18 C19 C20 C21 -0.3(3) ?
C19 C20 C21 C22 -0.8(4) ?
C20 C21 C22 C23 0.7(4) ?
C21 C22 C23 C18 0.4(3) ?
C21 C22 C23 C24 -176.27(18) ?
C19 C18 C23 C22 -1.5(2) ?
C17 C18 C23 C22 178.39(15) ?
C19 C18 C23 C24 175.37(15) ?
C17 C18 C23 C24 -4.8(2) ?
C22 C23 C24 C25 16.2(2) ?
C18 C23 C24 C25 -160.47(15) ?
C22 C23 C24 C29 -165.68(15) ?
C18 C23 C24 C29 17.7(2) ?
C29 C24 C25 C26 0.8(3) ?
C23 C24 C25 C26 178.93(17) ?
C24 C25 C26 C27 -0.5(3) ?
C25 C26 C27 C28 -0.1(3) ?
C26 C27 C28 C29 0.4(3) ?
C27 C28 C29 C24 -0.1(2) ?
C27 C28 C29 C16 178.35(15) ?
C25 C24 C29 C28 -0.4(2) ?
C23 C24 C29 C28 -178.63(14) ?
C25 C24 C29 C16 -178.96(14) ?
C23 C24 C29 C16 2.8(2) ?
O2 C16 C29 C28 20.00(19) ?
C17 C16 C29 C28 148.30(15) ?
C1 C16 C29 C28 -82.98(18) ?
O2 C16 C29 C24 -161.49(12) ?
C17 C16 C29 C24 -33.18(19) ?
C1 C16 C29 C24 95.53(16) ?
